data_7027117
loop_
_publ_author_name
'Batsanov, Andrei S.'
'Churakov, Andrei V.'
'Easson, Morag A. M.'
'Govenlock, Linda J.'
'Howard, Judith A. K.'
'Moloney, Janet M.'
'Parker, David'

_publ_section_title
;
 Dimethylthiophosphoryl hydrazone ligands and their copper complexes:
 crystal structures and analysis of their solution complexation behaviour
 by electrospray mass spectrometry
;
_journal_issue 3
_journal_name_full 'Journal of the Chemical Society, Dalton Transactions'
_journal_page_first 323
_journal_paper_doi 10.1039/a807142j
_journal_year 1999
_chemical_formula_sum 'C8 H20 N4 P2 S2'
_chemical_formula_weight 298.34
_chemical_melting_point 438.5(15)
_chemical_name_systematic
; 
 diphenyl-1,2-ethane-1,2-bis[(dimethylthiophosphoryl)hydrazide] 
;
_space_group_IT_number 14
_symmetry_cell_setting monoclinic
_symmetry_space_group_name_Hall '-P 2yn'
_symmetry_space_group_name_H-M 'P 1 21/n 1'
_atom_sites_solution_hydrogens difmap
_atom_sites_solution_primary direct
_atom_sites_solution_secondary difmap
_audit_creation_method SHELXL
_cell_angle_alpha 90.00
_cell_angle_beta 97.937(1)
_cell_angle_gamma 90.00
_cell_formula_units_Z 2
_cell_length_a 6.2200(1)
_cell_length_b 12.1463(2)
_cell_length_c 10.1414(1)
_cell_measurement_temperature 120(2)
_cell_volume 758.843(19)
_computing_cell_refinement 'Siemens SAINT (1995)'
_computing_data_collection 'Siemens SMART (1995)'
_computing_data_reduction 'Siemens SAINT (1995)'
_computing_structure_refinement 'SHELXL-93 (Sheldrick, 1993)'
_computing_structure_solution 'SHELXS-86 (Sheldrick, 1990)'
_diffrn_ambient_temperature 120(2)
_diffrn_measurement_device 'Siemens SMART CCD'
_diffrn_measurement_method \w
_diffrn_radiation_monochromator graphite
_diffrn_radiation_source 'fine-focus sealed tube'
_diffrn_radiation_type MoK\a
_diffrn_radiation_wavelength 0.71073
_diffrn_reflns_av_R_equivalents 0.0238
_diffrn_reflns_av_sigmaI/netI 0.0201
_diffrn_reflns_limit_h_max 8
_diffrn_reflns_limit_h_min -7
_diffrn_reflns_limit_k_max 14
_diffrn_reflns_limit_k_min -15
_diffrn_reflns_limit_l_max 13
_diffrn_reflns_limit_l_min -12
_diffrn_reflns_number 5381
_diffrn_reflns_theta_max 27.45
_diffrn_reflns_theta_min 2.63
_diffrn_standards_decay_% 0
_diffrn_standards_interval_count 0
_diffrn_standards_interval_time 0
_diffrn_standards_number 0
_exptl_absorpt_coefficient_mu 0.545
_exptl_absorpt_correction_T_max 0.843
_exptl_absorpt_correction_T_min 0.726
_exptl_absorpt_correction_type multi-scan
_exptl_crystal_colour colourless
_exptl_crystal_density_diffrn 1.306
_exptl_crystal_density_meas ?
_exptl_crystal_description block
_exptl_crystal_F_000 316
_exptl_crystal_size_max 0.40
_exptl_crystal_size_mid 0.20
_exptl_crystal_size_min 0.15
_refine_diff_density_max 0.382
_refine_diff_density_min -0.266
_refine_diff_density_rms 0.050
_refine_ls_extinction_coef 0.0057(22)
_refine_ls_extinction_expression Fc^*^=kFc[1+0.001xFc^2^\l^3^/sin(2\q)]^-1/4^
_refine_ls_extinction_method SHELXL
_refine_ls_goodness_of_fit_all 1.056
_refine_ls_goodness_of_fit_obs 1.066
_refine_ls_hydrogen_treatment refall
_refine_ls_matrix_type full
_refine_ls_number_parameters 114
_refine_ls_number_reflns 1718
_refine_ls_number_restraints 0
_refine_ls_restrained_S_all 1.121
_refine_ls_restrained_S_obs 1.066
_refine_ls_R_factor_all 0.0284
_refine_ls_R_factor_obs 0.0253
_refine_ls_shift/esd_max 0.001
_refine_ls_shift/esd_mean 0.000
_refine_ls_structure_factor_coef Fsqd
_refine_ls_weighting_details 'w=1/[\s^2^(Fo^2^)+(0.0339P)^2^+0.3258P] where P=(Fo^2^+2Fc^2^)/3'
_refine_ls_weighting_scheme calc
_refine_ls_wR_factor_all 0.0726
_refine_ls_wR_factor_obs 0.0661
_reflns_number_observed 1595
_reflns_number_total 1735
_reflns_observed_criterion I>2\s(I)
_cod_data_source_file 807142jsup1.cif
_cod_data_source_block L2
_cod_depositor_comments
;
The following automatic conversions were performed:

'_chemical_melting_point' value '437-440 K' was changed to
'438.5(15)' - the average value was taken and precision was
estimated.

Automatic conversion script
Id: cif_fix_values 1891 2012-01-12 08:04:46Z andrius 

The following automatic conversions were performed:

'_exptl_crystal_density_meas' value 'not measured' was changed to '?'
- the value is perceived as not measured.

Automatic conversion script
Id: cif_fix_values 3008 2015-01-20 13:52:24Z robertas 

The following automatic conversions were performed:

'_refine_ls_weighting_scheme' value 'calc
w=1/[\s^2^(Fo^2^)+(0.0339P)^2^+0.3258P] where P=(Fo^2^+2Fc^2^)/3' was
changed to 'calc'. New tag '_refine_ls_weighting_details' was
created. The value of the new tag was set to
'w=1/[\s^2^(Fo^2^)+(0.0339P)^2^+0.3258P] where P=(Fo^2^+2Fc^2^)/3'.

Automatic conversion script
Id: cif_fix_values 3143 2015-03-26 13:38:13Z robertas 
;
_cod_original_cell_volume 758.843(15)
_cod_database_code 7027117

loop_
_symmetry_equiv_pos_as_xyz
'x, y, z'
'-x+1/2, y+1/2, -z+1/2'
'-x, -y, -z'
'x-1/2, -y-1/2, z-1/2'

loop_
_atom_site_aniso_label
_atom_site_aniso_U_11
_atom_site_aniso_U_22
_atom_site_aniso_U_33
_atom_site_aniso_U_23
_atom_site_aniso_U_13
_atom_site_aniso_U_12
P 0.0167(2) 0.0222(2) 0.0115(2) -0.00269(10) 0.00234(11) -0.00128(11)
S 0.0267(2) 0.0379(2) 0.0119(2) -0.00488(12) 0.00516(12) -0.00475(13)
N1 0.0361(6) 0.0259(6) 0.0120(5) -0.0045(4) 0.0087(4) -0.0122(5)
N2 0.0275(5) 0.0179(5) 0.0115(5) -0.0013(4) 0.0062(4) -0.0016(4)
C1 0.0218(6) 0.0146(5) 0.0122(5) 0.0013(4) 0.0037(4) 0.0016(4)
C2 0.0249(6) 0.0259(6) 0.0151(6) -0.0018(5) 0.0051(5) -0.0057(5)
C3 0.0215(7) 0.0425(8) 0.0262(7) 0.0057(6) 0.0051(6) 0.0078(6)
C4 0.0233(6) 0.0214(6) 0.0208(6) -0.0020(5) 0.0045(5) -0.0021(5)

loop_
_atom_site_label
_atom_site_type_symbol
_atom_site_fract_x
_atom_site_fract_y
_atom_site_fract_z
_atom_site_U_iso_or_equiv
_atom_site_thermal_displace_type
_atom_site_occupancy
_atom_site_calc_flag
P P 0.19688(5) 0.17399(3) 0.87116(3) 0.01674(11) Uani 1 d
S S 0.09806(5) 0.17851(3) 1.04591(3) 0.02527(12) Uani 1 d
N1 N 0.0508(2) 0.08016(10) 0.77636(10) 0.0242(3) Uani 1 d
N2 N 0.0957(2) 0.06921(8) 0.64735(10) 0.0187(2) Uani 1 d
C1 C -0.0291(2) 0.00536(9) 0.56792(11) 0.0161(2) Uani 1 d
C2 C -0.2217(2) -0.05479(11) 0.60656(13) 0.0217(3) Uani 1 d
C3 C 0.4789(2) 0.13885(14) 0.8730(2) 0.0299(3) Uani 1 d
C4 C 0.1602(2) 0.29928(11) 0.77624(13) 0.0217(3) Uani 1 d
H1 H -0.0339(31) 0.0373(16) 0.8072(18) 0.040(5) Uiso 1 d
H2A H -0.3258(32) -0.0021(17) 0.6316(18) 0.044(5) Uiso 1 d
H2B H -0.1817(30) -0.1004(16) 0.6782(19) 0.040(5) Uiso 1 d
H2C H -0.2903(29) -0.0988(15) 0.5375(18) 0.036(5) Uiso 1 d
H3A H 0.5033(31) 0.0647(17) 0.9133(19) 0.047(5) Uiso 1 d
H3B H 0.5653(33) 0.1910(16) 0.9304(20) 0.042(5) Uiso 1 d
H3C H 0.5133(30) 0.1388(16) 0.7866(19) 0.037(5) Uiso 1 d
H4A H 0.0037(32) 0.3146(14) 0.7519(18) 0.033(5) Uiso 1 d
H4B H 0.2251(32) 0.3547(17) 0.8310(20) 0.044(5) Uiso 1 d
H4C H 0.2245(29) 0.2920(15) 0.6986(18) 0.034(4) Uiso 1 d

loop_
_atom_type_symbol
_atom_type_description
_atom_type_scat_dispersion_real
_atom_type_scat_dispersion_imag
_atom_type_scat_source
C C 0.0033 0.0016 'International Tables Vol C Tables 4.2.6.8 and 6.1.1.4'
H H 0.0000 0.0000 'International Tables Vol C Tables 4.2.6.8 and 6.1.1.4'
N N 0.0061 0.0033 'International Tables Vol C Tables 4.2.6.8 and 6.1.1.4'
P P 0.1023 0.0942 'International Tables Vol C Tables 4.2.6.8 and 6.1.1.4'
S S 0.1246 0.1234 'International Tables Vol C Tables 4.2.6.8 and 6.1.1.4'

loop_
_geom_angle_atom_site_label_1
_geom_angle_atom_site_label_2
_geom_angle_atom_site_label_3
_geom_angle
_geom_angle_site_symmetry_1
_geom_angle_site_symmetry_3
N1 P C4 104.47(6) . .
N1 P C3 107.15(7) . .
C4 P C3 104.90(7) . .
N1 P S 109.01(4) . .
C4 P S 115.40(5) . .
C3 P S 115.11(5) . .
N2 N1 P 116.36(9) . .
N2 N1 H1 121.1(13) . .
P N1 H1 122.1(13) . .
C1 N2 N1 117.63(10) . .
N2 C1 C1 115.41(13) . 3_556
N2 C1 C2 124.07(10) . .
C1 C1 C2 120.52(13) 3_556 .
C1 C2 H2A 109.5(12) . .
C1 C2 H2B 111.2(12) . .
H2A C2 H2B 108.0(15) . .
C1 C2 H2C 112.4(11) . .
H2A C2 H2C 108.7(15) . .
H2B C2 H2C 107.0(16) . .
P C3 H3A 108.2(11) . .
P C3 H3B 108.0(12) . .
H3A C3 H3B 107.8(15) . .
P C3 H3C 109.9(11) . .
H3A C3 H3C 110.2(16) . .
H3B C3 H3C 112.6(16) . .
P C4 H4A 109.9(10) . .
P C4 H4B 106.4(12) . .
H4A C4 H4B 110.1(15) . .
P C4 H4C 109.5(11) . .
H4A C4 H4C 109.2(15) . .
H4B C4 H4C 111.7(16) . .

loop_
_geom_bond_atom_site_label_1
_geom_bond_atom_site_label_2
_geom_bond_distance
_geom_bond_site_symmetry_2
P N1 1.6757(11) .
P C4 1.7984(14) .
P C3 1.8026(14) .
P S 1.9550(4) .
N1 N2 1.3817(14) .
N1 H1 0.83(2) .
N2 C1 1.296(2) .
C1 C1 1.478(2) 3_556
C1 C2 1.500(2) .
C2 H2A 0.97(2) .
C2 H2B 0.92(2) .
C2 H2C 0.94(2) .
C3 H3A 0.99(2) .
C3 H3B 0.97(2) .
C3 H3C 0.93(2) .
C4 H4A 0.99(2) .
C4 H4B 0.93(2) .
C4 H4C 0.94(2) .
